data_7041982
loop_
_publ_author_name
'Ma, Huili'
'Wang, Lu'
'Chen, Jinghuo'
'Zhang, Xuejing'
'Wang, Liang'
'Xu, Na'
'Yang, Guangming'
'Cheng, Peng'

_publ_section_title
;
 A multi-responsive luminescent sensor for organic small-molecule
 pollutants and metal ions based on a 4d-4f metal-organic framework.
;
_journal_issue 11
_journal_name_full 'Dalton transactions (Cambridge, England : 2003)'
_journal_page_first 3526
_journal_page_last 3534
_journal_paper_doi 10.1039/c7dt00159b
_journal_volume 46
_journal_year 2017
_chemical_formula_moiety 'C62 H44 Ag3 N10 O31 Tb3'
_chemical_formula_sum 'C62 H44 Ag3 N10 O31 Tb3'
_chemical_formula_weight 2225.44
_chemical_name_systematic
;
 ? 
;
_space_group_crystal_system triclinic
_space_group_IT_number 2
_space_group_name_Hall '-P 1'
_space_group_name_H-M_alt 'P -1'
_symmetry_space_group_name_Hall '-P 1'
_symmetry_space_group_name_H-M 'P -1'
_atom_sites_solution_hydrogens geom
_atom_sites_solution_primary direct
_atom_sites_solution_secondary difmap
_audit_creation_date 2016-07-26
_audit_creation_method
;
Olex2 1.2
(compiled 2016.02.19 svn.r3266 for OlexSys, GUI svn.r5155)
;
_audit_update_record
;
2017-02-07 deposited with the CCDC.
2017-02-08 downloaded from the CCDC.
;
_cell_angle_alpha 103.9950(10)
_cell_angle_beta 102.1540(10)
_cell_angle_gamma 91.6670(10)
_cell_formula_units_Z 2
_cell_length_a 12.6918(4)
_cell_length_b 12.9749(4)
_cell_length_c 23.5138(7)
_cell_measurement_reflns_used 9935
_cell_measurement_temperature 120
_cell_measurement_theta_max 27.535
_cell_measurement_theta_min 3.248
_cell_volume 3659.9(2)
_computing_cell_refinement 'SAINT v8.34A (Bruker, 2013)'
_computing_data_reduction 'SAINT v8.34A (Bruker, 2013)'
_computing_molecular_graphics 'Olex2 (Dolomanov et al., 2009)'
_computing_publication_material 'Olex2 (Dolomanov et al., 2009)'
_computing_structure_refinement 'XL (Sheldrick, 2008)'
_computing_structure_solution 'SIR2004 (Burla et al., 2007)'
_diffrn_ambient_temperature 120
_diffrn_measured_fraction_theta_full 0.998
_diffrn_measured_fraction_theta_max 0.998
_diffrn_measurement_device_type 'CCD area detector'
_diffrn_measurement_method 'phi and omega scans'
_diffrn_radiation_monochromator graphite
_diffrn_radiation_type MoK\a
_diffrn_radiation_wavelength 0.71073
_diffrn_reflns_av_R_equivalents 0.0759
_diffrn_reflns_av_unetI/netI 0.0636
_diffrn_reflns_limit_h_max 15
_diffrn_reflns_limit_h_min -15
_diffrn_reflns_limit_k_max 13
_diffrn_reflns_limit_k_min -15
_diffrn_reflns_limit_l_max 27
_diffrn_reflns_limit_l_min -27
_diffrn_reflns_number 56163
_diffrn_reflns_theta_full 25.01
_diffrn_reflns_theta_max 25.01
_diffrn_reflns_theta_min 2.82
_diffrn_source 'fine-focus sealed tube'
_exptl_absorpt_coefficient_mu 3.739
_exptl_absorpt_correction_T_max 0.7456
_exptl_absorpt_correction_T_min 0.5880
_exptl_absorpt_correction_type multi-scan
_exptl_absorpt_process_details
;
SADABS-2014/5 (Bruker,2014/5) was used for absorption correction.
wR2(int) was 0.0973 before and 0.0715 after correction.
The Ratio of minimum to maximum transmission is 0.7886.
The \l/2 correction factor is 0.00150.
;
_exptl_crystal_colour colourless
_exptl_crystal_colour_primary colourless
_exptl_crystal_density_diffrn 2.019
_exptl_crystal_density_method 'not measured'
_exptl_crystal_description block
_exptl_crystal_F_000 2140
_exptl_crystal_size_max 0.28
_exptl_crystal_size_mid 0.25
_exptl_crystal_size_min 0.18
_refine_diff_density_max 1.654
_refine_diff_density_min -1.265
_refine_diff_density_rms 0.158
_refine_ls_extinction_method none
_refine_ls_goodness_of_fit_ref 1.043
_refine_ls_hydrogen_treatment constr
_refine_ls_matrix_type full
_refine_ls_number_parameters 989
_refine_ls_number_reflns 12867
_refine_ls_number_restraints 0
_refine_ls_restrained_S_all 1.043
_refine_ls_R_factor_all 0.0644
_refine_ls_R_factor_gt 0.0412
_refine_ls_shift/su_max 0.002
_refine_ls_shift/su_mean 0.000
_refine_ls_structure_factor_coef Fsqd
_refine_ls_weighting_details 'calc w=1/[\s^2^(Fo^2^)+(0.0383P)^2^+2.4810P] where P=(Fo^2^+2Fc^2^)/3'
_refine_ls_weighting_scheme calc
_refine_ls_wR_factor_gt 0.0858
_refine_ls_wR_factor_ref 0.0925
_reflns_number_gt 9578
_reflns_number_total 12867
_reflns_threshold_expression >2sigma(I)
_cod_data_source_file c7dt00159b2.cif
_cod_data_source_block 1
_cod_depositor_comments 'Adding full bibliography for 7041981--7041982.cif.'
_cod_original_cell_volume 3659.89(19)
_cod_database_code 7041982
_olex2_refinement_description
;
1. Fixed Uiso
 At 1.2 times of:
  All C(H) groups
 At 1.5 times of:
  All O(H,H) groups
2.a Rotating group:
 O31(H31A,H31B), O25(H25A,H25B), O30(H30A,H30B), O27(H27A,H27B), O29(H29A,
 H29B), O26(H26A,H26B), O28(H28A,H28B)
2.b Aromatic/amide H refined with riding coordinates:
 C34(H34), C20(H20), C40(H40), C56(H56), C53(H53), C16(H16), C3(H3), C57(H57),
 C52(H52), C21(H21), C22(H22), C9(H9), C32(H32), C28(H28), C45(H45), C29(H29),
 C46(H46), C27(H27), C58(H58), C4(H4), C51(H51), C33(H33), C44(H44), C39(H39),
 C41(H41), C17(H17), C5(H5), C10(H10), C15(H15), C8(H8)
;
_olex2_submission_special_instructions 'No special instructions were received'

loop_
_space_group_symop_id
_space_group_symop_operation_xyz
1 'x, y, z'
2 '-x, -y, -z'

loop_
_atom_site_label
_atom_site_type_symbol
_atom_site_fract_x
_atom_site_fract_y
_atom_site_fract_z
_atom_site_U_iso_or_equiv
_atom_site_adp_type
_atom_site_occupancy
_atom_site_calc_flag
_atom_site_refinement_flags_posn
Tb1 Tb 0.33425(3) 0.61005(3) 0.411727(15) 0.01960(9) Uani 1 d .
Tb3 Tb -0.45654(3) 1.24027(3) 0.014722(16) 0.02002(9) Uani 1 d .
Tb2 Tb 0.29563(3) 1.11162(3) 0.389041(18) 0.02776(10) Uani 1 d .
Ag3 Ag -0.16724(4) 0.81944(4) 0.18707(2) 0.01863(13) Uani 1 d .
Ag2 Ag -0.06870(4) 0.56582(4) 0.23174(2) 0.02061(13) Uani 1 d .
Ag1 Ag 0.17366(5) 0.76352(5) 0.77252(3) 0.02842(15) Uani 1 d .
O12 O 0.2824(4) 0.9930(4) 0.2862(3) 0.0364(14) Uani 1 d .
O2 O 0.4716(7) 0.8860(6) 0.6465(3) 0.068(3) Uani 1 d .
O24 O 0.6497(4) 0.7148(4) 0.5415(2) 0.0228(11) Uani 1 d .
O31 O -0.5747(4) 1.3095(4) 0.0811(2) 0.0264(12) Uani 1 d .
H31A H -0.5870 1.3750 0.0794 0.040 Uiso 1 d GR
H31B H -0.5440 1.3097 0.1182 0.040 Uiso 1 d GR
O5 O 0.1545(5) 0.2223(4) 0.3839(3) 0.053(2) Uani 1 d .
O1 O 0.6070(6) 0.7826(5) 0.6531(3) 0.074(3) Uani 1 d .
O25 O 0.2766(4) 0.4857(4) 0.4643(2) 0.0217(11) Uani 1 d .
H25A H 0.3094 0.4264 0.4563 0.033 Uiso 1 d GR
H25B H 0.2059 0.4696 0.4525 0.033 Uiso 1 d GR
O18 O -0.3780(4) 0.8634(4) 0.0436(2) 0.0184(11) Uani 1 d .
O30 O -0.3900(4) 1.0836(4) -0.0351(2) 0.0255(12) Uani 1 d .
H30A H -0.3432 1.1002 -0.0547 0.038 Uiso 1 d GR
H30B H -0.4436 1.0419 -0.0606 0.038 Uiso 1 d GR
O3 O 0.3472(4) 0.6101(4) 0.5787(2) 0.0298(13) Uani 1 d .
O27 O 0.4386(4) 0.6307(4) 0.3380(2) 0.0224(11) Uani 1 d .
H27A H 0.4419 0.6993 0.3343 0.034 Uiso 1 d GR
H27B H 0.4082 0.5878 0.3008 0.034 Uiso 1 d GR
O19 O -0.4950(4) 1.1051(4) 0.0642(2) 0.0208(11) Uani 1 d .
O4 O 0.3218(4) 0.7113(4) 0.5131(2) 0.0278(12) Uani 1 d .
O11 O 0.1418(4) 0.9805(4) 0.3264(2) 0.0241(12) Uani 1 d .
O23 O 0.5529(4) 0.8902(4) 0.5264(2) 0.0205(11) Uani 1 d .
O10 O 0.2301(4) 0.7337(4) 0.3549(2) 0.0204(11) Uani 1 d .
O6 O 0.1432(6) 0.2164(5) 0.2866(4) 0.065(2) Uani 1 d .
O14 O -0.3696(4) 0.4112(4) 0.0744(2) 0.0209(11) Uani 1 d .
O13 O -0.2690(4) 0.3165(4) 0.0186(2) 0.0213(11) Uani 1 d .
O20 O -0.3314(4) 1.1870(4) 0.1050(2) 0.0214(11) Uani 1 d .
O21 O 0.5137(4) 0.6140(4) 0.4726(2) 0.0217(11) Uani 1 d .
O8 O 0.3027(4) 0.5036(4) 0.2450(2) 0.0352(14) Uani 1 d .
O29 O 0.2099(5) 1.0940(5) 0.4711(3) 0.0445(16) Uani 1 d .
H29A H 0.2208 1.0385 0.4928 0.067 Uiso 1 d GR
H29B H 0.1590 1.1412 0.4874 0.067 Uiso 1 d GR
O15 O -0.5393(4) 0.7083(5) 0.0793(2) 0.0303(13) Uani 1 d .
O17 O -0.2695(4) 0.8385(4) -0.0214(2) 0.0265(12) Uani 1 d .
O9 O 0.1449(4) 0.6580(4) 0.4094(2) 0.0259(12) Uani 1 d .
O26 O 0.4265(4) 0.4453(4) 0.3870(2) 0.0225(11) Uani 1 d .
H26A H 0.3811 0.3882 0.3809 0.034 Uiso 1 d GR
H26B H 0.4820 0.4445 0.4170 0.034 Uiso 1 d GR
O7 O 0.2273(4) 0.4939(4) 0.3215(2) 0.0227(11) Uani 1 d .
O22 O 0.4372(4) 0.7909(4) 0.4453(2) 0.0222(11) Uani 1 d .
O28 O 0.3273(5) 0.9338(5) 0.3977(4) 0.063(2) Uani 1 d .
H28A H 0.3550 0.9344 0.4359 0.095 Uiso 1 d GR
H28B H 0.3737 0.9064 0.3757 0.095 Uiso 1 d GR
O16 O -0.4124(4) 0.6416(4) 0.0345(2) 0.0203(11) Uani 1 d .
N4 N -0.0401(5) 0.3076(5) 0.1969(3) 0.0231(14) Uani 1 d .
N7 N -0.2461(4) 0.5813(4) 0.1984(2) 0.0146(12) Uani 1 d .
N3 N -0.0400(4) 0.4823(5) 0.3061(2) 0.0177(13) Uani 1 d .
N6 N -0.0749(5) 0.8357(5) 0.2819(2) 0.0209(14) Uani 1 d .
N8 N -0.1618(5) 0.6866(5) 0.1084(3) 0.0195(13) Uani 1 d .
N5 N 0.0600(5) 0.6688(5) 0.2152(3) 0.0211(14) Uani 1 d .
N2 N 0.2010(5) 0.8398(5) 0.6924(3) 0.0288(15) Uani 1 d .
N10 N -0.1270(5) 1.0503(5) 0.1782(3) 0.0234(14) Uani 1 d .
N1 N 0.3240(5) 0.7020(5) 0.7424(3) 0.0232(14) Uani 1 d .
N9 N -0.3088(5) 0.9228(4) 0.1926(3) 0.0203(13) Uani 1 d .
C12 C 0.3138(6) 0.6903(6) 0.5617(3) 0.0231(17) Uani 1 d .
C55 C -0.2101(6) 0.9975(5) 0.1345(3) 0.0187(15) Uani 1 d .
C25 C 0.1473(6) 0.7154(5) 0.3739(3) 0.0198(16) Uani 1 d .
C34 C 0.2087(6) 0.8092(6) 0.1960(3) 0.0256(17) Uani 1 d .
H34 H 0.2592 0.8576 0.1891 0.031 Uiso 1 calc R
C20 C -0.0336(6) 0.2784(6) 0.1389(3) 0.0273(18) Uani 1 d .
H20 H -0.0942 0.2393 0.1098 0.033 Uiso 1 calc R
C18 C 0.0217(6) 0.3983(5) 0.2997(3) 0.0188(16) Uani 1 d .
C7 C 0.2684(6) 0.7840(6) 0.6625(4) 0.0259(17) Uani 1 d .
C43 C -0.2930(5) 0.6038(5) 0.1466(3) 0.0150(14) Uani 1 d .
C40 C -0.0898(6) 0.5982(6) 0.0255(3) 0.0238(17) Uani 1 d .
H40 H -0.0450 0.6019 -0.0017 0.029 Uiso 1 calc R
C56 C -0.0287(6) 1.0524(6) 0.1647(4) 0.0286(19) Uani 1 d .
H56 H 0.0314 1.0875 0.1956 0.034 Uiso 1 calc R
C53 C -0.3918(6) 0.9161(6) 0.2192(3) 0.0229(16) Uani 1 d .
H53 H -0.3902 0.8680 0.2440 0.028 Uiso 1 calc R
C16 C -0.0520(6) 0.4615(6) 0.4027(3) 0.0263(18) Uani 1 d .
H16 H -0.0805 0.4835 0.4376 0.032 Uiso 1 calc R
C3 C 0.5376(7) 0.7010(6) 0.7363(3) 0.0302(19) Uani 1 d .
H3 H 0.6116 0.7002 0.7343 0.036 Uiso 1 calc R
C49 C -0.4056(6) 1.1200(5) 0.1034(3) 0.0193(16) Uani 1 d .
C57 C -0.0109(6) 1.0060(6) 0.1084(4) 0.0286(18) Uani 1 d .
H57 H 0.0591 1.0112 0.1005 0.034 Uiso 1 calc R
C52 C -0.4788(6) 0.9760(6) 0.2120(3) 0.0223(16) Uani 1 d .
H52 H -0.5352 0.9711 0.2324 0.027 Uiso 1 calc R
C21 C 0.0581(6) 0.3030(6) 0.1201(4) 0.0291(19) Uani 1 d .
H21 H 0.0619 0.2786 0.0791 0.035 Uiso 1 calc R
C50 C -0.3977(5) 1.0532(5) 0.1473(3) 0.0169(15) Uani 1 d .
C19 C 0.0438(6) 0.3652(5) 0.2377(3) 0.0209(16) Uani 1 d .
C35 C 0.1585(6) 0.8396(6) 0.2436(3) 0.0213(16) Uani 1 d .
C22 C 0.1454(6) 0.3649(6) 0.1628(4) 0.0291(19) Uani 1 d .
H22 H 0.2091 0.3831 0.1510 0.035 Uiso 1 calc R
C9 C 0.0989(7) 0.8687(6) 0.6010(4) 0.034(2) Uani 1 d .
H9 H 0.0413 0.9013 0.5811 0.041 Uiso 1 calc R
C6 C 0.3585(6) 0.7438(5) 0.7010(3) 0.0233(17) Uani 1 d .
C62 C 0.5129(6) 0.8030(6) 0.4908(3) 0.0203(16) Uani 1 d .
C47 C -0.3974(6) 0.6393(5) 0.1373(3) 0.0174(15) Uani 1 d .
C32 C 0.1105(6) 0.6397(6) 0.1697(3) 0.0247(17) Uani 1 d .
H32 H 0.0940 0.5696 0.1442 0.030 Uiso 1 calc R
C28 C -0.1163(6) 0.8365(6) 0.3771(3) 0.0244(17) Uani 1 d .
H28 H -0.1635 0.8539 0.4039 0.029 Uiso 1 calc R
C45 C -0.4050(6) 0.6235(6) 0.2354(4) 0.0299(19) Uani 1 d .
H45 H -0.4423 0.6281 0.2668 0.036 Uiso 1 calc R
C29 C -0.1389(6) 0.8591(6) 0.3221(3) 0.0239(17) Uani 1 d .
H29 H -0.2028 0.8931 0.3115 0.029 Uiso 1 calc R
C46 C -0.4533(6) 0.6505(6) 0.1832(3) 0.0279(18) Uani 1 d .
H46 H -0.5231 0.6762 0.1787 0.033 Uiso 1 calc R
C13 C 0.1225(7) 0.2537(6) 0.3357(5) 0.037(2) Uani 1 d .
C27 C -0.0246(6) 0.7883(6) 0.3925(3) 0.0234(17) Uani 1 d .
H27 H -0.0084 0.7692 0.4298 0.028 Uiso 1 calc R
C54 C -0.3127(6) 0.9907(5) 0.1575(3) 0.0186(16) Uani 1 d .
C58 C -0.0969(6) 0.9525(6) 0.0645(3) 0.0236(17) Uani 1 d .
H58 H -0.0866 0.9196 0.0255 0.028 Uiso 1 calc R
C4 C 0.5022(6) 0.6540(7) 0.7756(3) 0.0312(19) Uani 1 d .
H4 H 0.5496 0.6186 0.8001 0.037 Uiso 1 calc R
C42 C -0.2237(5) 0.5966(6) 0.1025(3) 0.0182(15) Uani 1 d .
C38 C -0.2169(6) 0.5027(5) 0.0597(3) 0.0203(16) Uani 1 d .
C51 C -0.4824(6) 1.0438(6) 0.1742(3) 0.0205(16) Uani 1 d .
H51 H -0.5433 1.0836 0.1670 0.025 Uiso 1 calc R
C33 C 0.1842(6) 0.7061(6) 0.1583(3) 0.0279(18) Uani 1 d .
H33 H 0.2181 0.6829 0.1255 0.033 Uiso 1 calc R
C44 C -0.3011(6) 0.5895(6) 0.2415(3) 0.0242(17) Uani 1 d .
H44 H -0.2683 0.5715 0.2777 0.029 Uiso 1 calc R
C24 C 0.2316(6) 0.4703(6) 0.2669(4) 0.0263(18) Uani 1 d .
C11 C 0.2498(6) 0.7651(6) 0.5994(3) 0.0266(18) Uani 1 d .
C39 C -0.1481(6) 0.5049(6) 0.0207(3) 0.0227(17) Uani 1 d .
H39 H -0.1419 0.4424 -0.0089 0.027 Uiso 1 calc R
C61 C 0.5629(6) 0.7023(6) 0.5028(3) 0.0185(15) Uani 1 d .
C37 C -0.2883(5) 0.4040(5) 0.0517(3) 0.0170(15) Uani 1 d .
C1 C 0.5163(9) 0.8137(8) 0.6632(4) 0.049(3) Uani 1 d .
C41 C -0.0967(6) 0.6871(6) 0.0705(3) 0.0203(16) Uani 1 d .
H41 H -0.0537 0.7507 0.0746 0.024 Uiso 1 calc R
C31 C 0.0836(5) 0.7674(6) 0.2514(3) 0.0178(15) Uani 1 d .
C30 C 0.0182(6) 0.7921(5) 0.2988(3) 0.0187(16) Uani 1 d .
C17 C -0.0744(5) 0.5116(6) 0.3567(3) 0.0193(16) Uani 1 d .
H17 H -0.1172 0.5706 0.3614 0.023 Uiso 1 calc R
C36 C 0.1938(6) 0.9451(6) 0.2875(3) 0.0265(18) Uani 1 d .
C26 C 0.0450(6) 0.7671(5) 0.3540(3) 0.0189(16) Uani 1 d .
C5 C 0.3944(7) 0.6597(6) 0.7785(3) 0.0302(19) Uani 1 d .
H5 H 0.3700 0.6320 0.8078 0.036 Uiso 1 calc R
C2 C 0.4679(7) 0.7499(6) 0.6993(4) 0.029(2) Uani 1 d .
C48 C -0.4520(6) 0.6643(6) 0.0797(3) 0.0226(17) Uani 1 d .
C60 C -0.2902(6) 0.8780(5) 0.0292(3) 0.0202(16) Uani 1 d .
C23 C 0.1383(6) 0.3991(6) 0.2221(3) 0.0230(17) Uani 1 d .
C10 C 0.1660(6) 0.8083(6) 0.5694(4) 0.0275(18) Uani 1 d .
H10 H 0.1536 0.7970 0.5270 0.033 Uiso 1 calc R
C59 C -0.2000(6) 0.9460(6) 0.0767(3) 0.0211(16) Uani 1 d .
C14 C 0.0497(5) 0.3438(6) 0.3435(3) 0.0218(17) Uani 1 d .
C15 C 0.0139(6) 0.3778(6) 0.3963(3) 0.0265(18) Uani 1 d .
H15 H 0.0344 0.3439 0.4280 0.032 Uiso 1 calc R
C8 C 0.1182(7) 0.8803(7) 0.6625(4) 0.037(2) Uani 1 d .
H8 H 0.0704 0.9187 0.6843 0.045 Uiso 1 calc R

loop_
_atom_site_aniso_label
_atom_site_aniso_U_11
_atom_site_aniso_U_22
_atom_site_aniso_U_33
_atom_site_aniso_U_23
_atom_site_aniso_U_13
_atom_site_aniso_U_12
Tb1 0.02214(19) 0.01705(18) 0.01992(18) 0.00491(14) 0.00502(14) 0.00247(14)
Tb3 0.01977(19) 0.01742(18) 0.02186(19) 0.00363(15) 0.00407(15) 0.00109(14)
Tb2 0.0275(2) 0.01773(19) 0.0339(2) 0.00625(16) -0.00145(17) -0.00160(16)
Ag3 0.0208(3) 0.0167(3) 0.0184(3) 0.0047(2) 0.0036(2) 0.0044(2)
Ag2 0.0224(3) 0.0189(3) 0.0208(3) 0.0061(2) 0.0038(2) 0.0032(2)
Ag1 0.0243(3) 0.0316(3) 0.0271(3) -0.0011(3) 0.0118(3) -0.0061(3)
O12 0.027(3) 0.029(3) 0.049(4) -0.005(3) 0.018(3) -0.011(3)
O2 0.135(7) 0.041(4) 0.022(3) 0.001(3) 0.023(4) -0.048(5)
O24 0.018(3) 0.020(3) 0.028(3) 0.004(2) 0.003(2) 0.001(2)
O31 0.040(3) 0.018(3) 0.019(3) -0.001(2) 0.009(2) 0.001(2)
O5 0.032(3) 0.020(3) 0.088(5) 0.013(3) -0.029(3) 0.001(3)
O1 0.068(5) 0.057(5) 0.085(5) -0.044(4) 0.068(5) -0.047(4)
O25 0.019(3) 0.017(3) 0.032(3) 0.009(2) 0.009(2) 0.005(2)
O18 0.017(3) 0.015(2) 0.024(3) 0.004(2) 0.006(2) 0.001(2)
O30 0.018(3) 0.023(3) 0.033(3) 0.000(2) 0.009(2) -0.001(2)
O3 0.041(3) 0.034(3) 0.018(3) 0.013(2) 0.007(2) 0.017(3)
O27 0.025(3) 0.022(3) 0.018(3) 0.002(2) 0.004(2) -0.001(2)
O19 0.017(3) 0.023(3) 0.023(3) 0.008(2) 0.003(2) 0.002(2)
O4 0.033(3) 0.032(3) 0.024(3) 0.014(2) 0.010(2) 0.011(2)
O11 0.025(3) 0.022(3) 0.023(3) 0.000(2) 0.005(2) 0.001(2)
O23 0.024(3) 0.010(2) 0.027(3) 0.003(2) 0.004(2) 0.002(2)
O10 0.020(3) 0.019(3) 0.021(3) 0.004(2) 0.003(2) -0.003(2)
O6 0.070(5) 0.023(3) 0.128(7) 0.020(4) 0.072(5) 0.018(3)
O14 0.024(3) 0.015(3) 0.023(3) 0.002(2) 0.009(2) -0.001(2)
O13 0.017(3) 0.014(3) 0.030(3) -0.001(2) 0.007(2) 0.003(2)
O20 0.018(3) 0.016(3) 0.029(3) 0.005(2) 0.003(2) 0.000(2)
O21 0.021(3) 0.016(3) 0.027(3) 0.003(2) 0.002(2) 0.006(2)
O8 0.025(3) 0.039(3) 0.033(3) -0.011(3) 0.013(3) -0.013(3)
O29 0.033(3) 0.047(4) 0.077(5) 0.041(4) 0.032(3) 0.013(3)
O15 0.020(3) 0.047(4) 0.028(3) 0.015(3) 0.010(2) 0.011(3)
O17 0.026(3) 0.031(3) 0.023(3) 0.003(2) 0.011(2) 0.001(2)
O9 0.025(3) 0.034(3) 0.024(3) 0.015(2) 0.009(2) 0.009(2)
O26 0.019(3) 0.017(3) 0.029(3) 0.001(2) 0.006(2) -0.003(2)
O7 0.015(3) 0.024(3) 0.026(3) 0.003(2) 0.004(2) 0.000(2)
O22 0.023(3) 0.016(3) 0.025(3) 0.005(2) -0.001(2) 0.001(2)
O28 0.050(4) 0.025(3) 0.090(5) 0.018(3) -0.041(4) -0.005(3)
O16 0.026(3) 0.015(3) 0.022(3) 0.007(2) 0.007(2) 0.007(2)
N4 0.014(3) 0.028(4) 0.025(3) -0.001(3) 0.009(3) 0.005(3)
N7 0.020(3) 0.014(3) 0.012(3) 0.008(2) 0.006(2) 0.001(2)
N3 0.015(3) 0.020(3) 0.016(3) 0.003(2) 0.003(2) 0.001(3)
N6 0.021(3) 0.024(3) 0.015(3) 0.001(3) 0.002(3) -0.002(3)
N8 0.020(3) 0.019(3) 0.020(3) 0.008(3) 0.001(3) 0.002(3)
N5 0.019(3) 0.023(3) 0.017(3) 0.002(3) 0.000(3) 0.003(3)
N2 0.036(4) 0.023(3) 0.033(4) 0.006(3) 0.019(3) 0.008(3)
N10 0.015(3) 0.018(3) 0.035(4) 0.001(3) 0.005(3) 0.002(3)
N1 0.031(4) 0.023(3) 0.018(3) 0.008(3) 0.010(3) -0.002(3)
N9 0.024(3) 0.013(3) 0.024(3) 0.006(3) 0.003(3) 0.002(3)
C12 0.029(4) 0.025(4) 0.021(4) 0.013(3) 0.006(3) 0.005(3)
C55 0.020(4) 0.010(3) 0.025(4) 0.004(3) 0.005(3) 0.000(3)
C25 0.024(4) 0.014(4) 0.018(4) -0.002(3) 0.005(3) 0.005(3)
C34 0.025(4) 0.024(4) 0.027(4) 0.005(3) 0.006(3) 0.000(3)
C20 0.026(4) 0.021(4) 0.030(4) 0.000(3) 0.003(3) 0.000(3)
C18 0.019(4) 0.009(3) 0.023(4) -0.004(3) 0.000(3) 0.000(3)
C7 0.030(4) 0.016(4) 0.036(4) 0.011(3) 0.014(4) 0.002(3)
C43 0.016(4) 0.013(3) 0.019(4) 0.007(3) 0.005(3) -0.001(3)
C40 0.029(4) 0.020(4) 0.026(4) 0.005(3) 0.017(3) 0.004(3)
C56 0.015(4) 0.016(4) 0.044(5) -0.006(4) 0.002(3) -0.005(3)
C53 0.018(4) 0.025(4) 0.028(4) 0.012(3) 0.006(3) 0.001(3)
C16 0.022(4) 0.032(4) 0.023(4) 0.003(3) 0.006(3) -0.002(3)
C3 0.029(4) 0.028(4) 0.029(4) -0.004(4) 0.009(4) -0.002(4)
C49 0.026(4) 0.014(4) 0.018(4) 0.000(3) 0.009(3) 0.007(3)
C57 0.022(4) 0.023(4) 0.044(5) 0.006(4) 0.018(4) 0.002(3)
C52 0.020(4) 0.023(4) 0.023(4) 0.003(3) 0.006(3) -0.002(3)
C21 0.033(5) 0.027(4) 0.026(4) -0.003(3) 0.013(4) -0.001(4)
C50 0.013(3) 0.010(3) 0.027(4) 0.003(3) 0.006(3) -0.001(3)
C19 0.030(4) 0.009(3) 0.024(4) 0.004(3) 0.007(3) 0.007(3)
C35 0.019(4) 0.026(4) 0.017(4) 0.003(3) 0.005(3) -0.004(3)
C22 0.019(4) 0.031(5) 0.039(5) 0.007(4) 0.013(4) -0.002(3)
C9 0.031(5) 0.019(4) 0.057(6) 0.013(4) 0.016(4) 0.008(4)
C6 0.037(5) 0.012(4) 0.019(4) -0.005(3) 0.014(3) -0.005(3)
C62 0.020(4) 0.021(4) 0.021(4) 0.004(3) 0.008(3) -0.001(3)
C47 0.023(4) 0.012(3) 0.018(4) 0.004(3) 0.006(3) -0.003(3)
C32 0.023(4) 0.028(4) 0.019(4) -0.002(3) 0.005(3) 0.000(3)
C28 0.025(4) 0.029(4) 0.022(4) 0.009(3) 0.008(3) 0.015(3)
C45 0.033(5) 0.033(5) 0.032(4) 0.015(4) 0.017(4) 0.006(4)
C29 0.020(4) 0.025(4) 0.021(4) -0.003(3) 0.002(3) 0.009(3)
C46 0.027(4) 0.029(4) 0.031(4) 0.009(4) 0.014(4) 0.007(4)
C13 0.025(5) 0.012(4) 0.071(7) 0.014(4) 0.000(5) -0.002(4)
C27 0.030(4) 0.022(4) 0.019(4) 0.007(3) 0.005(3) 0.010(3)
C54 0.019(4) 0.013(4) 0.017(4) -0.007(3) 0.004(3) -0.005(3)
C58 0.018(4) 0.020(4) 0.035(4) 0.001(3) 0.017(3) 0.001(3)
C4 0.028(4) 0.036(5) 0.023(4) -0.002(4) 0.002(3) 0.012(4)
C42 0.010(3) 0.025(4) 0.020(4) 0.012(3) -0.002(3) 0.003(3)
C38 0.022(4) 0.016(4) 0.021(4) 0.005(3) 0.000(3) -0.004(3)
C51 0.017(4) 0.020(4) 0.020(4) 0.000(3) 0.000(3) 0.003(3)
C33 0.028(4) 0.034(5) 0.022(4) 0.005(4) 0.008(3) 0.004(4)
C44 0.026(4) 0.025(4) 0.025(4) 0.013(3) 0.003(3) -0.001(3)
C24 0.021(4) 0.016(4) 0.037(5) -0.004(3) 0.007(4) -0.003(3)
C11 0.035(5) 0.020(4) 0.027(4) 0.004(3) 0.011(4) 0.001(3)
C39 0.022(4) 0.016(4) 0.031(4) 0.003(3) 0.014(3) 0.005(3)
C61 0.018(4) 0.021(4) 0.018(4) 0.006(3) 0.005(3) 0.006(3)
C37 0.015(4) 0.018(4) 0.018(4) 0.007(3) 0.002(3) -0.001(3)
C1 0.082(8) 0.029(5) 0.028(5) -0.011(4) 0.024(5) -0.040(6)
C41 0.018(4) 0.016(4) 0.025(4) 0.008(3) 0.001(3) -0.003(3)
C31 0.016(4) 0.022(4) 0.015(3) 0.007(3) -0.001(3) 0.008(3)
C30 0.024(4) 0.010(3) 0.018(4) 0.000(3) 0.001(3) 0.001(3)
C17 0.017(4) 0.020(4) 0.024(4) 0.011(3) 0.007(3) 0.006(3)
C36 0.032(5) 0.016(4) 0.027(4) 0.004(3) -0.001(4) -0.002(3)
C26 0.026(4) 0.012(4) 0.018(4) 0.006(3) 0.002(3) 0.000(3)
C5 0.043(5) 0.021(4) 0.021(4) -0.004(3) 0.007(4) -0.003(4)
C2 0.037(5) 0.019(4) 0.030(4) -0.009(3) 0.022(4) -0.013(4)
C48 0.022(4) 0.015(4) 0.026(4) 0.005(3) -0.004(3) -0.002(3)
C60 0.018(4) 0.014(4) 0.027(4) 0.005(3) 0.002(3) 0.006(3)
C23 0.018(4) 0.019(4) 0.026(4) -0.008(3) 0.009(3) -0.002(3)
C10 0.030(4) 0.019(4) 0.035(4) 0.011(3) 0.006(4) 0.004(3)
C59 0.023(4) 0.015(4) 0.026(4) 0.005(3) 0.005(3) 0.001(3)
C14 0.009(3) 0.021(4) 0.032(4) 0.009(3) -0.006(3) -0.002(3)
C15 0.030(4) 0.027(4) 0.021(4) 0.013(3) -0.002(3) -0.007(4)
C8 0.038(5) 0.027(5) 0.052(6) 0.008(4) 0.023(4) 0.008(4)

loop_
_atom_type_symbol
_atom_type_description
_atom_type_scat_dispersion_real
_atom_type_scat_dispersion_imag
_atom_type_scat_source
C C 0.0030 0.0020 'International Tables Vol C Tables 4.2.6.8 and 6.1.1.4'
H H 0.0000 0.0000 'International Tables Vol C Tables 4.2.6.8 and 6.1.1.4'
Ag Ag -0.8970 1.1010 'International Tables Vol C Tables 4.2.6.8 and 6.1.1.4'
N N 0.0060 0.0030 'International Tables Vol C Tables 4.2.6.8 and 6.1.1.4'
O O 0.0110 0.0060 'International Tables Vol C Tables 4.2.6.8 and 6.1.1.4'
Tb Tb -0.1720 4.1540 'International Tables Vol C Tables 4.2.6.8 and 6.1.1.4'

loop_
_geom_angle_atom_site_label_1
_geom_angle_atom_site_label_2
_geom_angle_atom_site_label_3
_geom_angle
_geom_angle_site_symmetry_1
_geom_angle_site_symmetry_3
O25 Tb1 O27 144.22(16) . .
O25 Tb1 O4 71.53(16) . .
O25 Tb1 O10 131.98(16) . .
O25 Tb1 O9 80.58(17) . .
O25 Tb1 O26 71.62(16) . .
O25 Tb1 O22 134.09(16) . .
O25 Tb1 C25 106.06(19) . .
O27 Tb1 O4 136.20(17) . .
O27 Tb1 O10 75.23(16) . .
O27 Tb1 O9 125.21(16) . .
O27 Tb1 O26 72.80(16) . .
O27 Tb1 O22 70.27(16) . .
O27 Tb1 C25 100.30(19) . .
O4 Tb1 O10 96.30(16) . .
O4 Tb1 O9 70.80(17) . .
O4 Tb1 O26 126.49(17) . .
O4 Tb1 O22 66.37(17) . .
O4 Tb1 C25 83.45(18) . .
O10 Tb1 C25 26.20(18) . .
O21 Tb1 O25 87.08(16) . .
O21 Tb1 O27 81.35(16) . .
O21 Tb1 O4 75.88(17) . .
O21 Tb1 O10 136.16(15) . .
O21 Tb1 O9 146.61(16) . .
O21 Tb1 O26 64.83(16) . .
O21 Tb1 O22 65.94(16) . .
O21 Tb1 C25 150.64(17) . .
O9 Tb1 O10 52.04(16) . .
O9 Tb1 O22 101.56(17) . .
O9 Tb1 C25 25.86(18) . .
O26 Tb1 O10 137.20(16) . .
O26 Tb1 O9 136.97(16) . .
O26 Tb1 O22 121.41(16) . .
O26 Tb1 C25 143.95(17) . .
O7 Tb1 O25 86.50(16) . .
O7 Tb1 O27 78.74(16) . .
O7 Tb1 O4 141.48(17) . .
O7 Tb1 O10 75.01(16) . .
O7 Tb1 O21 135.60(16) . .
O7 Tb1 O9 74.73(16) . .
O7 Tb1 O26 71.46(16) . .
O7 Tb1 O22 138.82(16) . .
O7 Tb1 C25 72.49(18) . .
O22 Tb1 O10 71.40(15) . .
O22 Tb1 C25 86.83(18) . .
O31 Tb3 O13 127.23(15) . 1_565
O31 Tb3 O20 88.31(17) . .
O31 Tb3 O15 122.50(18) . 2_475
O31 Tb3 O16 71.03(17) . 2_475
O31 Tb3 C49 78.59(19) . .
O31 Tb3 C37 101.16(18) . 1_565
O31 Tb3 C48 96.9(2) . 2_475
O18 Tb3 O31 81.55(16) 2_475 .
O18 Tb3 O19 71.67(16) 2_475 .
O18 Tb3 O13 148.75(15) 2_475 1_565
O18 Tb3 O20 122.92(15) 2_475 .
O18 Tb3 O15 82.31(16) 2_475 2_475
O18 Tb3 O16 69.45(15) 2_475 2_475
O18 Tb3 C49 97.59(18) 2_475 .
O18 Tb3 C37 159.01(18) 2_475 1_565
O18 Tb3 C48 71.22(18) 2_475 2_475
O30 Tb3 O31 144.42(17) . .
O30 Tb3 O18 78.41(16) . 2_475
O30 Tb3 O19 74.25(17) . .
O30 Tb3 O14 132.81(16) . 1_565
O30 Tb3 O13 81.27(16) . 1_565
O30 Tb3 O20 78.54(16) . .
O30 Tb3 O15 83.53(18) . 2_475
O30 Tb3 O16 126.68(16) . 2_475
O30 Tb3 C49 75.32(18) . .
O30 Tb3 C37 108.06(19) . 1_565
O30 Tb3 C48 104.0(2) . 2_475
O19 Tb3 O31 71.66(17) . .
O19 Tb3 O13 124.65(16) . 1_565
O19 Tb3 O20 51.97(15) . .
O19 Tb3 O15 148.49(17) . 2_475
O19 Tb3 O16 128.93(16) . 2_475
O19 Tb3 C49 26.19(17) . .
O19 Tb3 C37 129.10(18) . 1_565
O19 Tb3 C48 142.38(18) . 2_475
O14 Tb3 O31 74.76(16) 1_565 .
O14 Tb3 O18 147.64(16) 1_565 2_475
O14 Tb3 O19 119.45(16) 1_565 .
O14 Tb3 O13 53.12(15) 1_565 1_565
O14 Tb3 O20 78.55(16) 1_565 .
O14 Tb3 O15 92.04(17) 1_565 2_475
O14 Tb3 O16 82.05(16) 1_565 2_475
O14 Tb3 C49 98.94(18) 1_565 .
O14 Tb3 C37 26.42(18) 1_565 1_565
O14 Tb3 C48 89.88(18) 1_565 2_475
O13 Tb3 O20 75.10(15) 1_565 .
O13 Tb3 O16 105.59(16) 1_565 2_475
O13 Tb3 C49 99.92(19) 1_565 .
O13 Tb3 C37 26.98(17) 1_565 1_565
O13 Tb3 C48 91.20(19) 1_565 2_475
O20 Tb3 C49 25.79(17) . .
O20 Tb3 C37 78.06(17) . 1_565
O20 Tb3 C48 165.65(17) . 2_475
O15 Tb3 O13 71.99(17) 2_475 1_565
O15 Tb3 O20 144.45(16) 2_475 .
O15 Tb3 O16 51.62(16) 2_475 2_475
O15 Tb3 C49 158.38(18) 2_475 .
O15 Tb3 C37 78.73(19) 2_475 1_565
O15 Tb3 C48 26.10(19) 2_475 2_475
O16 Tb3 O20 154.77(15) 2_475 .
O16 Tb3 C49 148.25(18) 2_475 .
O16 Tb3 C37 91.55(18) 2_475 1_565
O16 Tb3 C48 25.90(18) 2_475 2_475
C37 Tb3 C49 103.4(2) 1_565 .
C37 Tb3 C48 87.8(2) 1_565 2_475
C48 Tb3 C49 168.6(2) 2_475 .
O12 Tb2 O11 52.37(16) . .
O12 Tb2 C36 26.7(2) . .
O24 Tb2 O12 148.22(17) 2_676 .
O24 Tb2 O11 146.71(16) 2_676 .
O24 Tb2 O23 66.51(16) 2_676 2_676
O24 Tb2 O29 79.47(19) 2_676 .
O24 Tb2 C36 162.9(2) 2_676 .
O5 Tb2 O12 108.1(2) 1_565 .
O5 Tb2 O24 69.11(18) 1_565 2_676
O5 Tb2 O1 90.6(3) 1_565 2_676
O5 Tb2 O11 79.29(18) 1_565 .
O5 Tb2 O23 130.1(2) 1_565 2_676
O5 Tb2 O29 75.4(2) 1_565 .
O5 Tb2 O28 139.3(2) 1_565 .
O5 Tb2 C36 96.3(2) 1_565 .
O1 Tb2 O12 78.51(19) 2_676 .
O1 Tb2 O24 69.98(19) 2_676 2_676
O1 Tb2 O11 121.9(2) 2_676 .
O1 Tb2 O23 94.8(2) 2_676 2_676
O1 Tb2 O29 149.3(2) 2_676 .
O1 Tb2 O28 127.2(3) 2_676 .
O1 Tb2 C36 102.5(2) 2_676 .
O11 Tb2 C36 25.97(19) . .
O23 Tb2 O12 121.65(18) 2_676 .
O23 Tb2 O11 134.59(16) 2_676 .
O23 Tb2 C36 130.32(19) 2_676 .
O29 Tb2 O12 131.60(19) . .
O29 Tb2 O11 82.76(19) . .
O29 Tb2 O23 75.12(18) . 2_676
O29 Tb2 C36 106.0(2) . .
O28 Tb2 O12 71.2(2) . .
O28 Tb2 O24 132.5(2) . 2_676
O28 Tb2 O11 68.52(18) . .
O28 Tb2 O23 67.98(18) . 2_676
O28 Tb2 O29 76.5(3) . .
O28 Tb2 C36 64.4(2) . .
N6 Ag3 N9 106.9(2) . .
N8 Ag3 N6 125.6(2) . .
N8 Ag3 N9 123.8(2) . .
N3 Ag2 N7 111.9(2) . .
N5 Ag2 N7 122.0(2) . .
N5 Ag2 N3 123.0(2) . .
N4 Ag1 N2 139.9(2) 2_566 .
N4 Ag1 N10 89.5(2) 2_566 2_576
N4 Ag1 N1 134.5(2) 2_566 .
N2 Ag1 N10 85.4(2) . 2_576
N1 Ag1 N2 71.1(2) . .
N1 Ag1 N10 132.7(2) . 2_576
C36 O12 Tb2 91.7(4) . .
C61 O24 Tb2 119.0(4) . 2_676
Tb3 O31 H31A 109.3 . .
Tb3 O31 H31B 110.0 . .
H31A O31 H31B 109.0 . .
C13 O5 Tb2 119.0(6) . 1_545
C1 O1 Tb2 117.0(7) . 2_676
Tb1 O25 H25A 109.8 . .
Tb1 O25 H25B 110.3 . .
H25A O25 H25B 108.6 . .
C60 O18 Tb3 130.2(4) . 2_475
Tb3 O30 H30A 109.7 . .
Tb3 O30 H30B 109.5 . .
H30A O30 H30B 109.2 . .
Tb1 O27 H27A 111.7 . .
Tb1 O27 H27B 111.3 . .
H27A O27 H27B 107.2 . .
C49 O19 Tb3 97.3(4) . .
C12 O4 Tb1 136.7(5) . .
C36 O11 Tb2 92.5(4) . .
C62 O23 Tb2 118.3(5) . 2_676
C25 O10 Tb1 90.5(4) . .
C37 O14 Tb3 94.8(4) . 1_545
C37 O13 Tb3 89.0(4) . 1_545
C49 O20 Tb3 88.6(4) . .
C61 O21 Tb1 119.3(4) . .
Tb2 O29 H29A 125.8 . .
Tb2 O29 H29B 125.8 . .
H29A O29 H29B 108.4 . .
C48 O15 Tb3 95.1(4) . 2_475
C25 O9 Tb1 93.7(4) . .
Tb1 O26 H26A 110.5 . .
Tb1 O26 H26B 110.1 . .
H26A O26 H26B 108.4 . .
C24 O7 Tb1 135.0(4) . .
C62 O22 Tb1 114.4(4) . .
Tb2 O28 H28A 110.2 . .
Tb2 O28 H28B 110.3 . .
H28A O28 H28B 108.4 . .
C48 O16 Tb3 89.4(4) . 2_475
C20 N4 Ag1 120.5(5) . 2_566
C19 N4 Ag1 119.6(5) . 2_566
C19 N4 C20 118.9(6) . .
C43 N7 Ag2 126.9(4) . .
C44 N7 Ag2 112.4(4) . .
C44 N7 C43 119.3(6) . .
C18 N3 Ag2 117.0(4) . .
C17 N3 Ag2 125.1(5) . .
C17 N3 C18 117.8(6) . .
C29 N6 Ag3 112.2(5) . .
C30 N6 Ag3 126.3(5) . .
C30 N6 C29 117.4(6) . .
C42 N8 Ag3 115.6(5) . .
C41 N8 Ag3 125.0(5) . .
C41 N8 C42 119.1(6) . .
C32 N5 Ag2 124.1(5) . .
C31 N5 Ag2 117.3(5) . .
C31 N5 C32 118.6(6) . .
C7 N2 Ag1 110.2(5) . .
C8 N2 Ag1 118.8(5) . .
C8 N2 C7 119.7(7) . .
C55 N10 Ag1 111.2(4) . 2_576
C55 N10 C56 117.2(6) . .
C56 N10 Ag1 112.0(4) . 2_576
C6 N1 Ag1 117.6(5) . .
C5 N1 Ag1 118.9(5) . .
C5 N1 C6 119.0(7) . .
C53 N9 Ag3 129.7(5) . .
C54 N9 Ag3 111.9(5) . .
C54 N9 C53 117.8(6) . .
O3 C12 O4 125.5(7) . .
O3 C12 C11 118.7(6) . .
O4 C12 C11 115.6(7) . .
N10 C55 C54 111.8(6) . .
N10 C55 C59 123.6(6) . .
C59 C55 C54 124.3(6) . .
O10 C25 Tb1 63.3(4) . .
O10 C25 C26 118.9(6) . .
O9 C25 Tb1 60.4(4) . .
O9 C25 O10 123.7(7) . .
O9 C25 C26 117.4(6) . .
C26 C25 Tb1 177.4(5) . .
C35 C34 H34 120.4 . .
C35 C34 C33 119.2(7) . .
C33 C34 H34 120.4 . .
N4 C20 H20 118.8 . .
N4 C20 C21 122.4(7) . .
C21 C20 H20 118.8 . .
N3 C18 C19 112.3(6) . .
N3 C18 C14 122.6(7) . .
C14 C18 C19 124.8(6) . .
N2 C7 C6 114.6(7) . .
N2 C7 C11 120.2(7) . .
C11 C7 C6 125.2(7) . .
N7 C43 C47 121.7(6) . .
N7 C43 C42 115.1(6) . .
C47 C43 C42 123.0(6) . .
C39 C40 H40 120.4 . .
C39 C40 C41 119.3(7) . .
C41 C40 H40 120.4 . .
N10 C56 H56 118.3 . .
N10 C56 C57 123.5(7) . .
C57 C56 H56 118.3 . .
N9 C53 H53 118.6 . .
N9 C53 C52 122.7(7) . .
C52 C53 H53 118.6 . .
C17 C16 H16 121.2 . .
C17 C16 C15 117.5(7) . .
C15 C16 H16 121.2 . .
C4 C3 H3 119.4 . .
C4 C3 C2 121.3(8) . .
C2 C3 H3 119.4 . .
O19 C49 Tb3 56.5(3) . .
O19 C49 C50 115.0(6) . .
O20 C49 Tb3 65.6(4) . .
O20 C49 O19 122.1(7) . .
O20 C49 C50 122.9(6) . .
C50 C49 Tb3 171.1(5) . .
C56 C57 H57 120.9 . .
C58 C57 C56 118.3(7) . .
C58 C57 H57 120.9 . .
C53 C52 H52 120.8 . .
C53 C52 C51 118.4(7) . .
C51 C52 H52 120.8 . .
C20 C21 H21 120.8 . .
C20 C21 C22 118.5(7) . .
C22 C21 H21 120.8 . .
C54 C50 C49 122.3(6) . .
C51 C50 C49 119.5(6) . .
C51 C50 C54 117.9(6) . .
N4 C19 C18 112.8(6) . .
N4 C19 C23 122.7(7) . .
C23 C19 C18 124.3(6) . .
C34 C35 C31 118.6(7) . .
C34 C35 C36 118.8(6) . .
C31 C35 C36 122.4(6) . .
C21 C22 H22 120.1 . .
C23 C22 C21 119.8(7) . .
C23 C22 H22 120.1 . .
C10 C9 H9 121.0 . .
C10 C9 C8 118.0(8) . .
C8 C9 H9 121.0 . .
N1 C6 C7 112.1(7) . .
N1 C6 C2 121.0(8) . .
C2 C6 C7 126.8(7) . .
O23 C62 O22 125.8(7) . .
O23 C62 C61 117.2(6) . .
O22 C62 C61 116.9(6) . .
C43 C47 C48 122.9(6) . .
C46 C47 C43 118.7(7) . .
C46 C47 C48 118.5(7) . .
N5 C32 H32 118.5 . .
N5 C32 C33 123.1(7) . .
C33 C32 H32 118.5 . .
C29 C28 H28 120.8 . .
C27 C28 H28 120.8 . .
C27 C28 C29 118.3(7) . .
C46 C45 H45 120.3 . .
C46 C45 C44 119.4(7) . .
C44 C45 H45 120.3 . .
N6 C29 C28 123.6(7) . .
N6 C29 H29 118.2 . .
C28 C29 H29 118.2 . .
C47 C46 H46 120.7 . .
C45 C46 C47 118.6(7) . .
C45 C46 H46 120.7 . .
O5 C13 C14 113.1(9) . .
O6 C13 O5 126.7(9) . .
O6 C13 C14 120.2(8) . .
C28 C27 H27 120.0 . .
C28 C27 C26 120.0(7) . .
C26 C27 H27 120.0 . .
N9 C54 C55 112.5(6) . .
N9 C54 C50 123.3(6) . .
C50 C54 C55 124.0(6) . .
C57 C58 H58 119.8 . .
C57 C58 C59 120.3(7) . .
C59 C58 H58 119.8 . .
C3 C4 H4 121.2 . .
C3 C4 C5 117.6(8) . .
C5 C4 H4 121.2 . .
N8 C42 C43 115.2(6) . .
N8 C42 C38 121.3(6) . .
C38 C42 C43 123.4(6) . .
C42 C38 C39 118.5(6) . .
C42 C38 C37 121.4(6) . .
C39 C38 C37 120.0(6) . .
C52 C51 H51 120.1 . .
C50 C51 C52 119.9(7) . .
C50 C51 H51 120.1 . .
C34 C33 H33 120.8 . .
C32 C33 C34 118.3(7) . .
C32 C33 H33 120.8 . .
N7 C44 C45 122.2(7) . .
N7 C44 H44 118.9 . .
C45 C44 H44 118.9 . .
O8 C24 O7 126.5(7) . .
O8 C24 C23 115.7(7) . .
O7 C24 C23 117.7(6) . .
C7 C11 C12 122.9(7) . .
C10 C11 C12 117.3(7) . .
C10 C11 C7 119.6(8) . .
C40 C39 C38 119.3(6) . .
C40 C39 H39 120.4 . .
C38 C39 H39 120.4 . .
O24 C61 O21 125.6(7) . .
O24 C61 C62 117.1(6) . .
O21 C61 C62 117.3(6) . .
O14 C37 Tb3 58.7(3) . 1_545
O14 C37 O13 121.8(6) . .
O14 C37 C38 119.0(6) . .
O13 C37 Tb3 64.1(3) . 1_545
O13 C37 C38 119.1(6) . .
C38 C37 Tb3 165.4(5) . 1_545
O2 C1 O1 125.1(9) . .
O2 C1 C2 122.0(10) . .
O1 C1 C2 112.9(10) . .
N8 C41 C40 122.4(6) . .
N8 C41 H41 118.8 . .
C40 C41 H41 118.8 . .
N5 C31 C35 122.2(6) . .
N5 C31 C30 113.6(6) . .
C35 C31 C30 124.2(6) . .
N6 C30 C31 114.1(6) . .
N6 C30 C26 121.3(7) . .
C26 C30 C31 124.5(6) . .
N3 C17 C16 124.0(7) . .
N3 C17 H17 118.0 . .
C16 C17 H17 118.0 . .
O12 C36 Tb2 61.6(4) . .
O12 C36 C35 117.6(7) . .
O11 C36 Tb2 61.5(4) . .
O11 C36 O12 121.9(7) . .
O11 C36 C35 120.3(7) . .
C35 C36 Tb2 164.4(5) . .
C27 C26 C25 117.9(6) . .
C27 C26 C30 119.3(7) . .
C30 C26 C25 122.8(6) . .
N1 C5 C4 123.1(8) . .
N1 C5 H5 118.5 . .
C4 C5 H5 118.5 . .
C3 C2 C6 117.6(7) . .
C3 C2 C1 117.9(8) . .
C6 C2 C1 124.3(9) . .
O15 C48 Tb3 58.8(4) . 2_475
O15 C48 C47 117.0(7) . .
O16 C48 Tb3 64.7(4) . 2_475
O16 C48 O15 122.1(7) . .
O16 C48 C47 120.9(7) . .
C47 C48 Tb3 167.3(5) . 2_475
O18 C60 O17 125.8(6) . .
O18 C60 C59 117.5(6) . .
O17 C60 C59 116.7(6) . .
C19 C23 C24 123.7(7) . .
C22 C23 C19 117.6(6) . .
C22 C23 C24 118.7(6) . .
C9 C10 H10 120.1 . .
C11 C10 C9 119.7(8) . .
C11 C10 H10 120.1 . .
C55 C59 C58 117.0(7) . .
C55 C59 C60 124.0(6) . .
C58 C59 C60 118.8(6) . .
C18 C14 C13 120.8(7) . .
C18 C14 C15 118.0(7) . .
C15 C14 C13 121.0(7) . .
C16 C15 H15 120.0 . .
C14 C15 C16 120.0(7) . .
C14 C15 H15 120.0 . .
N2 C8 C9 122.7(8) . .
N2 C8 H8 118.7 . .
C9 C8 H8 118.7 . .

loop_
_geom_bond_atom_site_label_1
_geom_bond_atom_site_label_2
_geom_bond_distance
_geom_bond_site_symmetry_2
Tb1 O25 2.438(5) .
Tb1 O27 2.449(5) .
Tb1 O4 2.467(5) .
Tb1 O10 2.555(5) .
Tb1 O21 2.413(5) .
Tb1 O9 2.492(5) .
Tb1 O26 2.471(5) .
Tb1 O7 2.395(5) .
Tb1 O22 2.516(5) .
Tb1 C25 2.859(7) .
Tb3 O31 2.424(5) .
Tb3 O18 2.415(4) 2_475
Tb3 O30 2.363(5) .
Tb3 O19 2.417(5) .
Tb3 O14 2.409(4) 1_565
Tb3 O13 2.526(5) 1_565
Tb3 O20 2.620(5) .
Tb3 O15 2.451(5) 2_475
Tb3 O16 2.578(5) 2_475
Tb3 C49 2.875(7) .
Tb3 C37 2.808(7) 1_565
Tb3 C48 2.853(7) 2_475
Tb2 O12 2.501(5) .
Tb2 O24 2.423(5) 2_676
Tb2 O5 2.330(6) 1_565
Tb2 O1 2.337(6) 2_676
Tb2 O11 2.502(5) .
Tb2 O23 2.462(5) 2_676
Tb2 O29 2.457(6) .
Tb2 O28 2.402(6) .
Tb2 C36 2.843(7) .
Ag3 N6 2.246(6) .
Ag3 N8 2.217(6) .
Ag3 N9 2.280(6) .
Ag2 N7 2.255(6) .
Ag2 N3 2.243(6) .
Ag2 N5 2.235(6) .
Ag1 N4 2.233(6) 2_566
Ag1 N2 2.409(6) .
Ag1 N10 2.558(6) 2_576
Ag1 N1 2.272(6) .
O12 C36 1.279(9) .
O2 C1 1.214(13) .
O24 Tb2 2.423(5) 2_676
O24 C61 1.251(8) .
O31 H31A 0.8767 .
O31 H31B 0.8767 .
O5 Tb2 2.330(6) 1_545
O5 C13 1.287(11) .
O1 Tb2 2.337(6) 2_676
O1 C1 1.281(13) .
O25 H25A 0.8846 .
O25 H25B 0.8849 .
O18 Tb3 2.415(4) 2_475
O18 C60 1.253(8) .
O30 H30A 0.8752 .
O30 H30B 0.8750 .
O3 C12 1.255(9) .
O27 H27A 0.9147 .
O27 H27B 0.9135 .
O19 C49 1.279(8) .
O4 C12 1.261(8) .
O11 C36 1.246(9) .
O23 Tb2 2.462(5) 2_676
O23 C62 1.252(8) .
O10 C25 1.262(8) .
O6 C13 1.225(11) .
O14 Tb3 2.409(4) 1_545
O14 C37 1.254(8) .
O13 Tb3 2.526(5) 1_545
O13 C37 1.274(8) .
O20 C49 1.251(8) .
O21 C61 1.259(8) .
O8 C24 1.243(9) .
O29 H29A 0.9761 .
O29 H29B 0.9767 .
O15 Tb3 2.451(5) 2_475
O15 C48 1.260(9) .
O17 C60 1.262(8) .
O9 C25 1.250(9) .
O26 H26A 0.8899 .
O26 H26B 0.8898 .
O7 C24 1.260(9) .
O22 C62 1.253(8) .
O28 H28A 0.8910 .
O28 H28B 0.8903 .
O16 Tb3 2.578(5) 2_475
O16 C48 1.246(9) .
N4 Ag1 2.233(6) 2_566
N4 C20 1.345(9) .
N4 C19 1.337(9) .
N7 C43 1.342(8) .
N7 C44 1.333(9) .
N3 C18 1.358(9) .
N3 C17 1.327(9) .
N6 C29 1.359(9) .
N6 C30 1.351(9) .
N8 C42 1.350(9) .
N8 C41 1.338(9) .
N5 C32 1.343(9) .
N5 C31 1.339(9) .
N2 C7 1.340(10) .
N2 C8 1.332(11) .
N10 Ag1 2.558(6) 2_576
N10 C55 1.340(9) .
N10 C56 1.352(9) .
N1 C6 1.362(9) .
N1 C5 1.325(10) .
N9 C53 1.345(9) .
N9 C54 1.340(9) .
C12 C11 1.524(10) .
C55 C54 1.519(9) .
C55 C59 1.397(10) .
C25 C26 1.518(10) .
C34 H34 0.9500 .
C34 C35 1.383(10) .
C34 C33 1.400(10) .
C20 H20 0.9500 .
C20 C21 1.386(11) .
C18 C19 1.505(10) .
C18 C14 1.379(10) .
C7 C6 1.492(11) .
C7 C11 1.411(11) .
C43 C47 1.407(10) .
C43 C42 1.483(9) .
C40 H40 0.9500 .
C40 C39 1.368(10) .
C40 C41 1.382(10) .
C56 H56 0.9500 .
C56 C57 1.383(11) .
C53 H53 0.9500 .
C53 C52 1.373(10) .
C16 H16 0.9500 .
C16 C17 1.377(10) .
C16 C15 1.388(11) .
C3 H3 0.9500 .
C3 C4 1.363(11) .
C3 C2 1.385(12) .
C49 C50 1.490(10) .
C57 H57 0.9500 .
C57 C58 1.370(10) .
C52 H52 0.9500 .
C52 C51 1.390(10) .
C21 H21 0.9500 .
C21 C22 1.404(10) .
C50 C54 1.384(10) .
C50 C51 1.373(10) .
C19 C23 1.414(10) .
C35 C31 1.386(10) .
C35 C36 1.492(10) .
C22 H22 0.9500 .
C22 C23 1.380(10) .
C9 H9 0.9500 .
C9 C10 1.384(11) .
C9 C8 1.386(12) .
C6 C2 1.397(11) .
C62 C61 1.529(10) .
C47 C46 1.393(10) .
C47 C48 1.499(10) .
C32 H32 0.9500 .
C32 C33 1.364(10) .
C28 H28 0.9500 .
C28 C29 1.370(10) .
C28 C27 1.361(10) .
C45 H45 0.9500 .
C45 C46 1.382(11) .
C45 C44 1.392(11) .
C29 H29 0.9500 .
C46 H46 0.9500 .
C13 C14 1.512(11) .
C27 H27 0.9500 .
C27 C26 1.380(10) .
C58 H58 0.9500 .
C58 C59 1.402(10) .
C4 H4 0.9500 .
C4 C5 1.387(11) .
C42 C38 1.397(10) .
C38 C39 1.399(10) .
C38 C37 1.497(9) .
C51 H51 0.9500 .
C33 H33 0.9500 .
C44 H44 0.9500 .
C24 C23 1.517(10) .
C11 C10 1.360(11) .
C39 H39 0.9500 .
C37 Tb3 2.808(7) 1_545
C1 C2 1.521(12) .
C41 H41 0.9500 .
C31 C30 1.505(10) .
C30 C26 1.390(10) .
C17 H17 0.9500 .
C5 H5 0.9500 .
C48 Tb3 2.853(7) 2_475
C60 C59 1.504(10) .
C10 H10 0.9500 .
C14 C15 1.388(11) .
C15 H15 0.9500 .
C8 H8 0.9500 .

loop_
_geom_torsion_atom_site_label_1
_geom_torsion_atom_site_label_2
_geom_torsion_atom_site_label_3
_geom_torsion_atom_site_label_4
_geom_torsion
_geom_torsion_site_symmetry_1
_geom_torsion_site_symmetry_4
Tb1 O4 C12 O3 27.0(12) . .
Tb1 O4 C12 C11 -147.7(5) . .
Tb1 O10 C25 O9 2.7(7) . .
Tb1 O10 C25 C26 -178.5(5) . .
Tb1 O21 C61 O24 170.8(5) . .
Tb1 O21 C61 C62 -10.0(8) . .
Tb1 O9 C25 O10 -2.8(7) . .
Tb1 O9 C25 C26 178.4(5) . .
Tb1 O7 C24 O8 2.5(13) . .
Tb1 O7 C24 C23 -173.8(5) . .
Tb1 O22 C62 O23 -156.5(6) . .
Tb1 O22 C62 C61 25.4(7) . .
Tb1 C25 C26 C27 59(11) . .
Tb1 C25 C26 C30 -120(11) . .
Tb3 O18 C60 O17 -0.6(10) 2_475 .
Tb3 O18 C60 C59 -178.7(4) 2_475 .
Tb3 O19 C49 O20 -2.1(7) . .
Tb3 O19 C49 C50 176.9(5) . .
Tb3 O14 C37 O13 -11.9(7) 1_545 .
Tb3 O14 C37 C38 163.3(5) 1_545 .
Tb3 O13 C37 O14 11.3(7) 1_545 .
Tb3 O13 C37 C38 -163.9(6) 1_545 .
Tb3 O20 C49 O19 1.9(6) . .
Tb3 O20 C49 C50 -177.0(6) . .
Tb3 O15 C48 O16 -14.2(7) 2_475 .
Tb3 O15 C48 C47 166.2(5) 2_475 .
Tb3 O16 C48 O15 13.5(7) 2_475 .
Tb3 O16 C48 C47 -167.0(6) 2_475 .
Tb3 C49 C50 C54 144(3) . .
Tb3 C49 C50 C51 -29(3) . .
Tb2 O12 C36 O11 12.6(8) . .
Tb2 O12 C36 C35 -162.3(6) . .
Tb2 O24 C61 O21 -164.5(5) 2_676 .
Tb2 O24 C61 C62 16.2(8) 2_676 .
Tb2 O5 C13 O6 15.2(11) 1_545 .
Tb2 O5 C13 C14 -166.7(4) 1_545 .
Tb2 O1 C1 O2 8.9(12) 2_676 .
Tb2 O1 C1 C2 -171.0(5) 2_676 .
Tb2 O11 C36 O12 -12.6(8) . .
Tb2 O11 C36 C35 162.2(6) . .
Tb2 O23 C62 O22 -178.6(5) 2_676 .
Tb2 O23 C62 C61 -0.5(8) 2_676 .
Ag3 N6 C29 C28 155.7(6) . .
Ag3 N6 C30 C31 23.8(8) . .
Ag3 N6 C30 C26 -152.2(5) . .
Ag3 N8 C42 C43 5.2(7) . .
Ag3 N8 C42 C38 -171.5(5) . .
Ag3 N8 C41 C40 173.9(5) . .
Ag3 N9 C53 C52 -171.3(5) . .
Ag3 N9 C54 C55 -12.3(7) . .
Ag3 N9 C54 C50 172.1(5) . .
Ag2 N7 C43 C47 -162.7(5) . .
Ag2 N7 C43 C42 12.8(8) . .
Ag2 N7 C44 C45 165.2(6) . .
Ag2 N3 C18 C19 -9.9(7) . .
Ag2 N3 C18 C14 176.6(5) . .
Ag2 N3 C17 C16 -177.2(5) . .
Ag2 N5 C32 C33 176.0(6) . .
Ag2 N5 C31 C35 -177.1(5) . .
Ag2 N5 C31 C30 0.7(7) . .
Ag1 N4 C20 C21 -166.6(6) 2_566 .
Ag1 N4 C19 C18 -15.4(8) 2_566 .
Ag1 N4 C19 C23 170.3(5) 2_566 .
Ag1 N2 C7 C6 -37.3(7) . .
Ag1 N2 C7 C11 141.1(6) . .
Ag1 N2 C8 C9 -141.2(7) . .
Ag1 N10 C55 C54 -55.9(6) 2_576 .
Ag1 N10 C55 C59 130.2(6) 2_576 .
Ag1 N10 C56 C57 -128.2(7) 2_576 .
Ag1 N1 C6 C7 -26.2(7) . .
Ag1 N1 C6 C2 151.1(5) . .
Ag1 N1 C5 C4 -157.0(6) . .
O12 Tb2 O11 C36 6.9(4) . .
O12 Tb2 C36 O11 -167.8(8) . .
O12 Tb2 C36 C35 91(2) . .
O2 C1 C2 C3 -154.6(8) . .
O2 C1 C2 C6 20.5(12) . .
O24 Tb2 O12 C36 -146.1(4) 2_676 .
O24 Tb2 O11 C36 148.3(4) 2_676 .
O24 Tb2 C36 O12 88.3(8) 2_676 .
O24 Tb2 C36 O11 -79.5(8) 2_676 .
O24 Tb2 C36 C35 179.5(16) 2_676 .
O31 Tb3 O19 C49 -101.6(4) . .
O31 Tb3 O20 C49 66.8(4) . .
O31 Tb3 C49 O19 71.5(4) . .
O31 Tb3 C49 O20 -110.4(4) . .
O31 Tb3 C49 C50 53(3) . .
O5 Tb2 O12 C36 -66.8(5) 1_565 .
O5 Tb2 O11 C36 129.9(5) 1_565 .
O5 Tb2 C36 O12 118.5(5) 1_565 .
O5 Tb2 C36 O11 -49.3(5) 1_565 .
O5 Tb2 C36 C35 -150(2) 1_565 .
O5 C13 C14 C18 169.9(6) . .
O5 C13 C14 C15 -6.7(10) . .
O1 Tb2 O12 C36 -153.7(5) 2_676 .
O1 Tb2 O11 C36 45.9(5) 2_676 .
O1 Tb2 C36 O12 26.5(5) 2_676 .
O1 Tb2 C36 O11 -141.4(5) 2_676 .
O1 Tb2 C36 C35 118(2) 2_676 .
O1 C1 C2 C3 25.4(10) . .
O1 C1 C2 C6 -159.6(7) . .
O25 Tb1 O4 C12 14.0(7) . .
O25 Tb1 O10 C25 9.7(5) . .
O25 Tb1 O21 C61 -125.9(5) . .
O25 Tb1 O9 C25 -170.2(4) . .
O25 Tb1 O7 C24 -150.8(7) . .
O25 Tb1 O22 C62 37.6(6) . .
O25 Tb1 C25 O10 -172.5(4) . .
O25 Tb1 C25 O9 10.1(4) . .
O25 Tb1 C25 C26 -22(11) . .
O18 Tb3 O19 C49 171.4(4) 2_475 .
O18 Tb3 O20 C49 -12.0(4) 2_475 .
O18 Tb3 C49 O19 -8.2(4) 2_475 .
O18 Tb3 C49 O20 169.9(4) 2_475 .
O18 Tb3 C49 C50 -27(3) 2_475 .
O18 C60 C59 C55 -3.1(10) . .
O18 C60 C59 C58 171.8(7) . .
O30 Tb3 O19 C49 88.7(4) . .
O30 Tb3 O20 C49 -79.9(4) . .
O30 Tb3 C49 O19 -84.1(4) . .
O30 Tb3 C49 O20 94.0(4) . .
O30 Tb3 C49 C50 -102(3) . .
O3 C12 C11 C7 32.3(11) . .
O3 C12 C11 C10 -142.6(8) . .
O27 Tb1 O4 C12 -138.6(7) . .
O27 Tb1 O10 C25 162.7(4) . .
O27 Tb1 O21 C61 88.1(5) . .
O27 Tb1 O9 C25 -17.4(5) . .
O27 Tb1 O7 C24 -3.6(7) . .
O27 Tb1 O22 C62 -110.9(5) . .
O27 Tb1 C25 O10 -17.0(4) . .
O27 Tb1 C25 O9 165.6(4) . .
O27 Tb1 C25 C26 133(11) . .
O19 Tb3 O20 C49 -1.1(4) . .
O19 Tb3 C49 O20 178.1(6) . .
O19 Tb3 C49 C50 -18(3) . .
O19 C49 C50 C54 126.8(7) . .
O19 C49 C50 C51 -46.2(9) . .
O4 Tb1 O10 C25 -61.0(4) . .
O4 Tb1 O21 C61 -54.2(5) . .
O4 Tb1 O9 C25 116.2(4) . .
O4 Tb1 O7 C24 155.1(6) . .
O4 Tb1 O22 C62 62.8(5) . .
O4 Tb1 C25 O10 118.9(4) . .
O4 Tb1 C25 O9 -58.5(4) . .
O4 Tb1 C25 C26 -91(11) . .
O4 C12 C11 C7 -152.5(7) . .
O4 C12 C11 C10 32.6(10) . .
O11 Tb2 O12 C36 -6.7(4) . .
O11 Tb2 C36 O12 167.8(8) . .
O11 Tb2 C36 C35 -101(2) . .
O23 Tb2 O12 C36 117.8(5) 2_676 .
O23 Tb2 O11 C36 -92.9(5) 2_676 .
O23 Tb2 C36 O12 -81.1(5) 2_676 .
O23 Tb2 C36 O11 111.1(4) 2_676 .
O23 Tb2 C36 C35 10(2) 2_676 .
O23 C62 C61 O24 -10.5(9) . .
O23 C62 C61 O21 170.2(6) . .
O10 Tb1 O4 C12 146.2(7) . .
O10 Tb1 O21 C61 30.1(6) . .
O10 Tb1 O9 C25 1.4(4) . .
O10 Tb1 O7 C24 74.0(7) . .
O10 Tb1 O22 C62 168.6(5) . .
O10 Tb1 C25 O9 -177.4(7) . .
O10 Tb1 C25 C26 150(11) . .
O10 C25 C26 C27 -151.2(6) . .
O10 C25 C26 C30 29.9(10) . .
O6 C13 C14 C18 -12.0(11) . .
O6 C13 C14 C15 171.5(7) . .
O14 Tb3 O19 C49 -42.0(4) 1_565 .
O14 Tb3 O20 C49 141.6(4) 1_565 .
O14 Tb3 C49 O19 143.9(4) 1_565 .
O14 Tb3 C49 O20 -38.0(4) 1_565 .
O14 Tb3 C49 C50 126(3) 1_565 .
O13 Tb3 O19 C49 21.4(4) 1_565 .
O13 Tb3 O20 C49 -163.8(4) 1_565 .
O13 Tb3 C49 O19 -162.2(4) 1_565 .
O13 Tb3 C49 O20 15.9(4) 1_565 .
O13 Tb3 C49 C50 179(100) 1_565 .
O20 Tb3 O19 C49 1.1(4) . .
O20 Tb3 C49 O19 -178.1(6) . .
O20 Tb3 C49 C50 164(3) . .
O20 C49 C50 C54 -54.2(9) . .
O20 C49 C50 C51 132.8(7) . .
O21 Tb1 O4 C12 -77.7(7) . .
O21 Tb1 O10 C25 -137.2(4) . .
O21 Tb1 O9 C25 120.1(4) . .
O21 Tb1 O7 C24 -68.6(7) . .
O21 Tb1 O22 C62 -21.7(5) . .
O21 Tb1 C25 O10 73.7(5) . .
O21 Tb1 C25 O9 -103.7(5) . .
O21 Tb1 C25 C26 -136(11) . .
O8 C24 C23 C19 -171.5(7) . .
O8 C24 C23 C22 8.6(11) . .
O29 Tb2 O12 C36 19.5(6) . .
O29 Tb2 O11 C36 -153.7(5) . .
O29 Tb2 C36 O12 -164.9(4) . .
O29 Tb2 C36 O11 27.3(5) . .
O29 Tb2 C36 C35 -74(2) . .
O15 Tb3 O19 C49 135.5(4) 2_475 .
O15 Tb3 O20 C49 -141.2(4) 2_475 .
O15 Tb3 C49 O19 -96.5(6) 2_475 .
O15 Tb3 C49 O20 81.6(6) 2_475 .
O15 Tb3 C49 C50 -115(3) 2_475 .
O17 C60 C59 C55 178.5(7) . .
O17 C60 C59 C58 -6.5(10) . .
O9 Tb1 O4 C12 100.2(7) . .
O9 Tb1 O10 C25 -1.4(4) . .
O9 Tb1 O21 C61 -57.9(6) . .
O9 Tb1 O7 C24 128.0(7) . .
O9 Tb1 O22 C62 125.6(5) . .
O9 Tb1 C25 O10 177.4(7) . .
O9 Tb1 C25 C26 -32(11) . .
O9 C25 C26 C27 27.7(9) . .
O9 C25 C26 C30 -151.3(7) . .
O26 Tb1 O4 C12 -34.7(8) . .
O26 Tb1 O10 C25 120.0(4) . .
O26 Tb1 O21 C61 163.1(5) . .
O26 Tb1 O9 C25 -120.4(4) . .
O26 Tb1 O7 C24 -79.0(7) . .
O26 Tb1 O22 C62 -56.8(5) . .
O26 Tb1 C25 O10 -91.8(5) . .
O26 Tb1 C25 O9 90.8(5) . .
O26 Tb1 C25 C26 58(11) . .
O7 Tb1 O4 C12 72.4(8) . .
O7 Tb1 O10 C25 80.7(4) . .
O7 Tb1 O21 C61 152.1(5) . .
O7 Tb1 O9 C25 -81.3(4) . .
O7 Tb1 O22 C62 -154.4(4) . .
O7 Tb1 C25 O10 -91.6(4) . .
O7 Tb1 C25 O9 91.0(4) . .
O7 Tb1 C25 C26 59(11) . .
O7 C24 C23 C19 5.2(11) . .
O7 C24 C23 C22 -174.7(7) . .
O22 Tb1 O4 C12 -147.3(7) . .
O22 Tb1 O10 C25 -123.5(4) . .
O22 Tb1 O21 C61 15.9(5) . .
O22 Tb1 O9 C25 56.5(4) . .
O22 Tb1 O7 C24 37.8(8) . .
O22 Tb1 C25 O10 52.3(4) . .
O22 Tb1 C25 O9 -125.1(4) . .
O22 Tb1 C25 C26 -157(11) . .
O22 C62 C61 O24 167.8(6) . .
O22 C62 C61 O21 -11.6(9) . .
O28 Tb2 O12 C36 70.2(5) . .
O28 Tb2 O11 C36 -75.4(5) . .
O28 Tb2 C36 O12 -99.0(5) . .
O28 Tb2 C36 O11 93.2(5) . .
O28 Tb2 C36 C35 -8(2) . .
O16 Tb3 O19 C49 -146.6(4) 2_475 .
O16 Tb3 O20 C49 101.2(5) 2_475 .
O16 Tb3 C49 O19 54.5(5) 2_475 .
O16 Tb3 C49 O20 -127.4(4) 2_475 .
O16 Tb3 C49 C50 36(3) 2_475 .
N4 Ag1 N2 C7 -120.6(5) 2_566 .
N4 Ag1 N2 C8 23.0(8) 2_566 .
N4 Ag1 N1 C6 148.7(5) 2_566 .
N4 Ag1 N1 C5 -55.2(6) 2_566 .
N4 C20 C21 C22 -2.9(12) . .
N4 C19 C23 C22 -4.1(11) . .
N4 C19 C23 C24 176.0(7) . .
N7 Ag2 N3 C18 128.1(5) . .
N7 Ag2 N3 C17 -55.0(6) . .
N7 Ag2 N5 C32 -96.2(6) . .
N7 Ag2 N5 C31 80.2(5) . .
N7 C43 C47 C46 -0.4(10) . .
N7 C43 C47 C48 -179.5(6) . .
N7 C43 C42 N8 -87.9(7) . .
N7 C43 C42 C38 88.7(8) . .
N3 Ag2 N7 C43 -163.5(5) . .
N3 Ag2 N7 C44 30.8(5) . .
N3 Ag2 N5 C32 105.5(6) . .
N3 Ag2 N5 C31 -78.1(5) . .
N3 C18 C19 N4 -78.3(7) . .
N3 C18 C19 C23 95.9(8) . .
N3 C18 C14 C13 -177.3(6) . .
N3 C18 C14 C15 -0.7(10) . .
N6 Ag3 N8 C42 80.3(5) . .
N6 Ag3 N8 C41 -94.1(6) . .
N6 Ag3 N9 C53 -61.3(6) . .
N6 Ag3 N9 C54 127.3(4) . .
N6 C30 C26 C25 178.3(6) . .
N6 C30 C26 C27 -0.6(10) . .
N8 Ag3 N6 C29 -131.7(5) . .
N8 Ag3 N6 C30 24.8(7) . .
N8 Ag3 N9 C53 98.2(6) . .
N8 Ag3 N9 C54 -73.3(5) . .
N8 C42 C38 C39 -3.1(10) . .
N8 C42 C38 C37 -177.7(6) . .
N5 Ag2 N7 C43 36.0(6) . .
N5 Ag2 N7 C44 -129.7(5) . .
N5 Ag2 N3 C18 -71.6(5) . .
N5 Ag2 N3 C17 105.2(5) . .
N5 C32 C33 C34 0.3(12) . .
N5 C31 C30 N6 -90.7(7) . .
N5 C31 C30 C26 85.2(8) . .
N2 Ag1 N1 C6 5.8(5) . .
N2 Ag1 N1 C5 161.9(6) . .
N2 C7 C6 N1 43.7(9) . .
N2 C7 C6 C2 -133.5(8) . .
N2 C7 C11 C12 -171.6(7) . .
N2 C7 C11 C10 3.2(11) . .
N10 Ag1 N2 C7 155.8(5) 2_576 .
N10 Ag1 N2 C8 -60.7(6) 2_576 .
N10 Ag1 N1 C6 -58.6(6) 2_576 .
N10 Ag1 N1 C5 97.5(6) 2_576 .
N10 C55 C54 N9 -72.5(7) . .
N10 C55 C54 C50 103.0(8) . .
N10 C55 C59 C58 -1.0(11) . .
N10 C55 C59 C60 174.0(7) . .
N10 C56 C57 C58 -2.0(12) . .
N1 Ag1 N2 C7 17.4(5) . .
N1 Ag1 N2 C8 161.0(6) . .
N1 C6 C2 C3 7.3(11) . .
N1 C6 C2 C1 -167.7(7) . .
N9 Ag3 N6 C29 27.3(5) . .
N9 Ag3 N6 C30 -176.2(5) . .
N9 Ag3 N8 C42 -75.2(5) . .
N9 Ag3 N8 C41 110.3(6) . .
N9 C53 C52 C51 1.9(10) . .
C12 C11 C10 C9 174.0(7) . .
C55 N10 C56 C57 2.0(11) . .
C25 Tb1 O4 C12 123.4(7) . .
C25 Tb1 O21 C61 -7.6(7) . .
C25 Tb1 O7 C24 101.1(7) . .
C25 Tb1 O22 C62 147.0(5) . .
C34 C35 C31 N5 1.4(11) . .
C34 C35 C31 C30 -176.2(7) . .
C34 C35 C36 Tb2 -96(2) . .
C34 C35 C36 O12 -13.7(11) . .
C34 C35 C36 O11 171.3(7) . .
C20 N4 C19 C18 176.0(6) . .
C20 N4 C19 C23 1.7(11) . .
C20 C21 C22 C23 0.3(12) . .
C18 N3 C17 C16 -0.4(10) . .
C18 C19 C23 C22 -177.8(7) . .
C18 C19 C23 C24 2.3(12) . .
C18 C14 C15 C16 2.7(10) . .
C7 N2 C8 C9 -1.0(12) . .
C7 C6 C2 C3 -175.7(7) . .
C7 C6 C2 C1 9.2(12) . .
C7 C11 C10 C9 -1.1(12) . .
C43 N7 C44 C45 -1.7(10) . .
C43 C47 C46 C45 -1.8(10) . .
C43 C47 C48 Tb3 -104(2) . 2_475
C43 C47 C48 O15 -171.1(6) . .
C43 C47 C48 O16 9.3(10) . .
C43 C42 C38 C39 -179.5(6) . .
C43 C42 C38 C37 5.8(10) . .
C56 N10 C55 C54 173.5(6) . .
C56 N10 C55 C59 -0.4(11) . .
C56 C57 C58 C59 0.4(11) . .
C53 N9 C54 C55 175.1(6) . .
C53 N9 C54 C50 -0.4(10) . .
C53 C52 C51 C50 -2.9(10) . .
C3 C4 C5 N1 4.6(12) . .
C49 C50 C54 N9 -173.7(6) . .
C49 C50 C54 C55 11.3(10) . .
C49 C50 C51 C52 175.6(6) . .
C57 C58 C59 C55 1.0(11) . .
C57 C58 C59 C60 -174.3(7) . .
C21 C22 C23 C19 3.0(11) . .
C21 C22 C23 C24 -177.1(7) . .
C19 N4 C20 C21 1.9(11) . .
C19 C18 C14 C13 10.0(10) . .
C19 C18 C14 C15 -173.3(6) . .
C35 C34 C33 C32 0.6(12) . .
C35 C31 C30 N6 87.0(8) . .
C35 C31 C30 C26 -97.1(9) . .
C6 N1 C5 C4 -1.2(11) . .
C6 C7 C11 C12 6.7(12) . .
C6 C7 C11 C10 -178.5(7) . .
C47 C43 C42 N8 87.5(8) . .
C47 C43 C42 C38 -95.9(9) . .
C32 N5 C31 C35 -0.5(10) . .
C32 N5 C31 C30 177.3(6) . .
C28 C27 C26 C25 178.7(7) . .
C28 C27 C26 C30 -2.3(11) . .
C29 N6 C30 C31 179.3(6) . .
C29 N6 C30 C26 3.2(10) . .
C29 C28 C27 C26 2.4(11) . .
C46 C47 C48 Tb3 77(2) . 2_475
C46 C47 C48 O15 9.7(10) . .
C46 C47 C48 O16 -169.9(6) . .
C46 C45 C44 N7 -0.4(12) . .
C13 C14 C15 C16 179.3(7) . .
C27 C28 C29 N6 0.3(11) . .
C54 N9 C53 C52 -0.3(10) . .
C54 C55 C59 C58 -174.2(7) . .
C54 C55 C59 C60 0.8(11) . .
C54 C50 C51 C52 2.3(10) . .
C4 C3 C2 C6 -3.8(11) . .
C4 C3 C2 C1 171.6(7) . .
C42 N8 C41 C40 -0.4(10) . .
C42 C43 C47 C46 -175.5(6) . .
C42 C43 C47 C48 5.3(10) . .
C42 C38 C39 C40 0.1(11) . .
C42 C38 C37 Tb3 92(2) . 1_545
C42 C38 C37 O14 14.8(10) . .
C42 C38 C37 O13 -169.9(6) . .
C51 C50 C54 N9 -0.6(10) . .
C51 C50 C54 C55 -175.6(6) . .
C33 C34 C35 C31 -1.4(11) . .
C33 C34 C35 C36 173.4(7) . .
C44 N7 C43 C47 2.1(10) . .
C44 N7 C43 C42 177.6(6) . .
C44 C45 C46 C47 2.2(11) . .
C11 C7 C6 N1 -134.7(7) . .
C11 C7 C6 C2 48.1(11) . .
C39 C40 C41 N8 -2.6(11) . .
C39 C38 C37 Tb3 -83(2) . 1_545
C39 C38 C37 O14 -159.8(7) . .
C39 C38 C37 O13 15.5(10) . .
C37 Tb3 O19 C49 -12.0(5) 1_565 .
C37 Tb3 O20 C49 168.6(4) 1_565 .
C37 Tb3 C49 O19 170.4(4) 1_565 .
C37 Tb3 C49 O20 -11.5(4) 1_565 .
C37 Tb3 C49 C50 152(3) 1_565 .
C37 C38 C39 C40 174.8(7) . .
C41 N8 C42 C43 180.0(6) . .
C41 N8 C42 C38 3.3(10) . .
C41 C40 C39 C38 2.7(11) . .
C31 N5 C32 C33 -0.4(11) . .
C31 C35 C36 Tb2 78(2) . .
C31 C35 C36 O12 161.0(7) . .
C31 C35 C36 O11 -14.1(11) . .
C31 C30 C26 C25 2.7(10) . .
C31 C30 C26 C27 -176.3(6) . .
C30 N6 C29 C28 -3.1(10) . .
C17 N3 C18 C19 173.0(6) . .
C17 N3 C18 C14 -0.5(10) . .
C17 C16 C15 C14 -3.4(10) . .
C36 C35 C31 N5 -173.2(7) . .
C36 C35 C31 C30 9.2(11) . .
C5 N1 C6 C7 177.7(6) . .
C5 N1 C6 C2 -5.0(10) . .
C2 C3 C4 C5 -1.9(12) . .
C48 Tb3 O19 C49 -178.8(4) 2_475 .
C48 Tb3 O20 C49 178.5(7) 2_475 .
C48 Tb3 C49 O19 3.8(12) 2_475 .
C48 Tb3 C49 O20 -178.1(9) 2_475 .
C48 Tb3 C49 C50 -15(4) 2_475 .
C48 C47 C46 C45 177.4(7) . .
C10 C9 C8 N2 3.0(12) . .
C59 C55 C54 N9 101.4(8) . .
C59 C55 C54 C50 -83.1(9) . .
C14 C18 C19 N4 95.0(8) . .
C14 C18 C19 C23 -90.8(9) . .
C15 C16 C17 N3 2.4(11) . .
C8 N2 C7 C6 179.4(7) . .
C8 N2 C7 C11 -2.1(11) . .
C8 C9 C10 C11 -1.9(12) . .
